data_7024392
loop_
_publ_author_name
'Li, Pei-Xin'
'Mao, Jiang-Gao'

_publ_section_title
;
 Hydrothermal syntheses, crystal structures and magnetic properties of two
 new mixed metal copper(I) sulfites.
;
_journal_issue 1
_journal_name_full 'Dalton transactions (Cambridge, England : 2003)'
_journal_page_first 107
_journal_page_last 112
_journal_paper_doi 10.1039/b916465k
_journal_volume 39
_journal_year 2010
_chemical_formula_sum 'Cu H10 Mn2 Na3 O17 S4'
_chemical_formula_weight 652.71
_chemical_name_systematic
;
?
;
_space_group_IT_number 11
_symmetry_cell_setting monoclinic
_symmetry_space_group_name_Hall '-P 2yb'
_symmetry_space_group_name_H-M 'P 1 21/m 1'
_atom_sites_solution_hydrogens geom
_atom_sites_solution_primary direct
_atom_sites_solution_secondary difmap
_audit_creation_method SHELXL-97
_cell_angle_alpha 90.00
_cell_angle_beta 100.655(3)
_cell_angle_gamma 90.00
_cell_formula_units_Z 2
_cell_length_a 7.663(2)
_cell_length_b 14.393(3)
_cell_length_c 7.799(2)
_cell_measurement_reflns_used 2567
_cell_measurement_temperature 293(2)
_cell_measurement_theta_max 27.4797
_cell_measurement_theta_min 2.7046
_cell_volume 845.3(4)
_computing_structure_refinement 'SHELXL-97 (Sheldrick, 1997)'
_computing_structure_solution 'SHELXS-97 (Sheldrick, 1990)'
_diffrn_ambient_temperature 293(2)
_diffrn_detector_area_resol_mean 28.5714
_diffrn_measured_fraction_theta_full 0.980
_diffrn_measured_fraction_theta_max 0.980
_diffrn_measurement_device_type Saturn70
_diffrn_measurement_method CCD_Profile_fitting
_diffrn_radiation_monochromator graphite
_diffrn_radiation_source 'fine-focus sealed tube'
_diffrn_radiation_type MoK\a
_diffrn_radiation_wavelength 0.71073
_diffrn_reflns_av_R_equivalents 0.0191
_diffrn_reflns_av_sigmaI/netI 0.0179
_diffrn_reflns_limit_h_max 9
_diffrn_reflns_limit_h_min -9
_diffrn_reflns_limit_k_max 18
_diffrn_reflns_limit_k_min -12
_diffrn_reflns_limit_l_max 9
_diffrn_reflns_limit_l_min -10
_diffrn_reflns_number 6522
_diffrn_reflns_theta_full 27.52
_diffrn_reflns_theta_max 27.52
_diffrn_reflns_theta_min 3.05
_exptl_absorpt_coefficient_mu 3.373
_exptl_absorpt_correction_T_max 1.0000
_exptl_absorpt_correction_T_min 0.9324
_exptl_absorpt_correction_type multi-scan
_exptl_crystal_colour Colorless
_exptl_crystal_density_diffrn 2.564
_exptl_crystal_density_method 'not measured'
_exptl_crystal_description Prism
_exptl_crystal_F_000 644
_exptl_crystal_size_max 0.1600
_exptl_crystal_size_mid 0.1500
_exptl_crystal_size_min 0.1200
_refine_diff_density_max 1.140
_refine_diff_density_min -0.926
_refine_diff_density_rms 0.071
_refine_ls_extinction_coef 0.0017(14)
_refine_ls_extinction_expression Fc^*^=kFc[1+0.001xFc^2^\l^3^/sin(2\q)]^-1/4^
_refine_ls_extinction_method SHELXL
_refine_ls_goodness_of_fit_ref 1.084
_refine_ls_hydrogen_treatment mixed
_refine_ls_matrix_type full
_refine_ls_number_parameters 151
_refine_ls_number_reflns 1985
_refine_ls_number_restraints 0
_refine_ls_restrained_S_all 1.084
_refine_ls_R_factor_all 0.0227
_refine_ls_R_factor_gt 0.0209
_refine_ls_shift/su_max 0.001
_refine_ls_shift/su_mean 0.000
_refine_ls_structure_factor_coef Fsqd
_refine_ls_weighting_details 'calc w=1/[\s^2^(Fo^2^)+(0.0261P)^2^+0.7572P] where P=(Fo^2^+2Fc^2^)/3'
_refine_ls_weighting_scheme calc
_refine_ls_wR_factor_gt 0.0535
_refine_ls_wR_factor_ref 0.0541
_reflns_number_gt 1820
_reflns_number_total 1985
_reflns_threshold_expression >2sigma(I)
_cod_data_source_file b916465k.txt
_cod_data_source_block compd1
_cod_depositor_comments
;
The following automatic conversions were performed:

'_exptl_absorpt_correction_type' value 'Multi-scan' changed to
'multi-scan' according to
/home/saulius/struct/CIF-dictionaries/cif_core.dic dictionary named
'cif_core.dic' version 2.4.2 from 2011-04-26.

Automatic conversion script
Id: cif_fix_values 1891 2012-01-12 08:04:46Z andrius 
;
_cod_original_sg_symbol_H-M P2(1)/m
_cod_database_code 7024392

loop_
_symmetry_equiv_pos_as_xyz
'x, y, z'
'-x, y+1/2, -z'
'-x, -y, -z'
'x, -y-1/2, z'

loop_
_atom_site_label
_atom_site_type_symbol
_atom_site_fract_x
_atom_site_fract_y
_atom_site_fract_z
_atom_site_U_iso_or_equiv
_atom_site_adp_type
_atom_site_occupancy
_atom_site_symmetry_multiplicity
_atom_site_calc_flag
_atom_site_refinement_flags
Mn1 Mn 0.23531(4) 0.111002(19) 0.65779(4) 0.01337(10) Uani 1 1 d .
Cu1 Cu 0.69639(4) 0.2500 0.72264(4) 0.01338(10) Uani 1 2 d S
Na1 Na 0.52955(16) -0.09733(7) 0.80625(13) 0.0407(3) Uani 1 1 d .
Na2 Na 0.85762(17) 0.2500 0.21634(15) 0.0243(3) Uani 1 2 d S
S1 S 0.48668(8) 0.2500 0.47292(8) 0.01073(14) Uani 1 2 d S
S2 S 0.95273(8) 0.2500 0.61420(8) 0.01080(14) Uani 1 2 d S
S3 S 0.64835(6) 0.11984(3) 0.87059(6) 0.01106(11) Uani 1 1 d .
O1 O 0.36706(18) 0.16510(9) 0.46097(18) 0.0177(3) Uani 1 1 d .
O2 O 0.5598(3) 0.2500 0.3079(2) 0.0167(4) Uani 1 2 d S
O3 O 0.96699(17) 0.16540(9) 0.50188(18) 0.0156(3) Uani 1 1 d .
O4 O 1.1308(2) 0.2500 0.7429(2) 0.0156(4) Uani 1 2 d S
O5 O 0.70909(19) 0.03290(9) 0.79058(18) 0.0180(3) Uani 1 1 d .
O6 O 0.45140(18) 0.10600(10) 0.87122(18) 0.0192(3) Uani 1 1 d .
O7 O 0.73538(19) 0.11989(10) 1.05931(17) 0.0175(3) Uani 1 1 d .
O1W O 0.0775(2) 0.03441(13) 0.8122(2) 0.0312(4) Uani 1 1 d .
H1WA H 0.122(4) -0.011(2) 0.862(4) 0.036(8) Uiso 1 1 d .
H1WB H -0.030(4) 0.037(2) 0.801(4) 0.038(8) Uiso 1 1 d .
O2W O 0.2853(2) -0.02576(11) 0.5562(2) 0.0209(3) Uani 1 1 d .
H2WA H 0.212(4) -0.065(2) 0.552(3) 0.023(7) Uiso 1 1 d .
H2WB H 0.298(4) -0.029(2) 0.462(4) 0.037(9) Uiso 1 1 d .
O3W O 1.1256(5) 0.2500 0.1148(5) 0.115(2) Uani 1 2 d S
H3WA H 1.1120 0.2500 0.0041 0.138 Uiso 1 2 d SR
H3WB H 1.1817 0.2029 0.1621 0.138 Uiso 0.50 1 d PR

loop_
_atom_site_aniso_label
_atom_site_aniso_U_11
_atom_site_aniso_U_22
_atom_site_aniso_U_33
_atom_site_aniso_U_23
_atom_site_aniso_U_13
_atom_site_aniso_U_12
Mn1 0.01233(15) 0.01212(15) 0.01617(16) 0.00192(10) 0.00394(11) 0.00117(10)
Cu1 0.01416(17) 0.01254(17) 0.01386(17) 0.000 0.00364(12) 0.000
Na1 0.0661(7) 0.0334(5) 0.0289(5) -0.0126(4) 0.0255(5) -0.0285(5)
Na2 0.0323(7) 0.0227(6) 0.0169(6) 0.000 0.0015(5) 0.000
S1 0.0113(3) 0.0113(3) 0.0101(3) 0.000 0.0034(2) 0.000
S2 0.0092(3) 0.0101(3) 0.0133(3) 0.000 0.0026(2) 0.000
S3 0.0116(2) 0.0110(2) 0.0107(2) 0.00064(15) 0.00226(15) -0.00003(15)
O1 0.0203(7) 0.0161(7) 0.0182(7) -0.0012(5) 0.0074(5) -0.0063(5)
O2 0.0194(10) 0.0190(10) 0.0142(9) 0.000 0.0096(8) 0.000
O3 0.0155(6) 0.0118(6) 0.0196(7) -0.0041(5) 0.0038(5) -0.0003(5)
O4 0.0132(9) 0.0164(9) 0.0161(9) 0.000 0.0001(7) 0.000
O5 0.0233(7) 0.0131(7) 0.0188(7) -0.0038(5) 0.0072(6) 0.0002(5)
O6 0.0110(6) 0.0286(8) 0.0179(7) 0.0043(6) 0.0027(5) -0.0011(5)
O7 0.0208(7) 0.0180(7) 0.0121(6) -0.0003(5) -0.0012(5) 0.0015(5)
O1W 0.0188(8) 0.0327(9) 0.0453(10) 0.0244(8) 0.0138(7) 0.0086(7)
O2W 0.0297(8) 0.0155(7) 0.0199(8) -0.0045(6) 0.0109(6) -0.0066(6)
O3W 0.039(2) 0.270(7) 0.0330(18) 0.000 0.0024(15) 0.000

loop_
_atom_type_symbol
_atom_type_description
_atom_type_scat_dispersion_real
_atom_type_scat_dispersion_imag
_atom_type_scat_source
H H 0.0000 0.0000 'International Tables Vol C Tables 4.2.6.8 and 6.1.1.4'
O O 0.0106 0.0060 'International Tables Vol C Tables 4.2.6.8 and 6.1.1.4'
Na Na 0.0362 0.0249 'International Tables Vol C Tables 4.2.6.8 and 6.1.1.4'
S S 0.1246 0.1234 'International Tables Vol C Tables 4.2.6.8 and 6.1.1.4'
Mn Mn 0.3368 0.7283 'International Tables Vol C Tables 4.2.6.8 and 6.1.1.4'
Cu Cu 0.3201 1.2651 'International Tables Vol C Tables 4.2.6.8 and 6.1.1.4'

loop_
_geom_angle_atom_site_label_1
_geom_angle_atom_site_label_2
_geom_angle_atom_site_label_3
_geom_angle
_geom_angle_site_symmetry_1
_geom_angle_site_symmetry_3
O6 Mn1 O1 99.93(6) . .
O6 Mn1 O1W 88.93(7) . .
O1 Mn1 O1W 167.21(7) . .
O6 Mn1 O2W 95.18(6) . .
O1 Mn1 O2W 85.98(6) . .
O1W Mn1 O2W 84.02(7) . .
O6 Mn1 O4 93.78(6) . 1_455
O1 Mn1 O4 97.28(6) . 1_455
O1W Mn1 O4 91.28(7) . 1_455
O2W Mn1 O4 169.78(6) . 1_455
O6 Mn1 O3 155.42(5) . 1_455
O1 Mn1 O3 89.50(5) . 1_455
O1W Mn1 O3 86.07(6) . 1_455
O2W Mn1 O3 108.17(6) . 1_455
O4 Mn1 O3 62.34(6) 1_455 1_455
S3 Cu1 S3 111.55(3) 4_565 .
S3 Cu1 S2 114.933(17) 4_565 .
S3 Cu1 S2 114.933(17) . .
S3 Cu1 S1 106.22(2) 4_565 .
S3 Cu1 S1 106.22(2) . .
S2 Cu1 S1 101.68(3) . .
O5 Na1 O2 146.72(7) . 3_656
O5 Na1 O7 131.58(7) . 3_657
O2 Na1 O7 80.69(6) 3_656 3_657
O5 Na1 O6 99.62(6) . 3_657
O2 Na1 O6 106.56(7) 3_656 3_657
O7 Na1 O6 57.70(5) 3_657 3_657
O5 Na1 O1 89.38(6) . 3_656
O2 Na1 O1 57.53(6) 3_656 3_656
O7 Na1 O1 134.29(6) 3_657 3_656
O6 Na1 O1 146.46(7) 3_657 3_656
O5 Na1 O2W 89.57(6) . .
O2 Na1 O2W 88.22(6) 3_656 .
O7 Na1 O2W 80.75(6) 3_657 .
O6 Na1 O2W 131.53(7) 3_657 .
O1 Na1 O2W 80.31(6) 3_656 .
O5 Na1 S1 118.79(5) . 3_656
O2 Na1 S1 28.47(4) 3_656 3_656
O7 Na1 S1 106.09(5) 3_657 3_656
O6 Na1 S1 131.61(5) 3_657 3_656
O1 Na1 S1 29.47(3) 3_656 3_656
O2W Na1 S1 80.00(5) . 3_656
O5 Na1 S3 118.53(5) . 3_657
O2 Na1 S3 93.85(5) 3_656 3_657
O7 Na1 S3 28.53(3) 3_657 3_657
O6 Na1 S3 29.17(3) 3_657 3_657
O1 Na1 S3 150.85(5) 3_656 3_657
O2W Na1 S3 106.40(6) . 3_657
S1 Na1 S3 122.31(4) 3_656 3_657
O5 Na1 S3 24.88(4) . .
O2 Na1 S3 167.43(6) 3_656 .
O7 Na1 S3 106.72(5) 3_657 .
O6 Na1 S3 86.01(4) 3_657 .
O1 Na1 S3 111.75(4) 3_656 .
O2W Na1 S3 83.11(5) . .
S1 Na1 S3 139.88(3) 3_656 .
S3 Na1 S3 97.30(3) 3_657 .
O5 Na1 Na2 162.62(6) . 3_656
O2 Na1 Na2 42.94(5) 3_656 3_656
O7 Na1 Na2 38.91(4) 3_657 3_656
O6 Na1 Na2 85.10(4) 3_657 3_656
O1 Na1 Na2 95.86(5) 3_656 3_656
O2W Na1 Na2 75.08(5) . 3_656
S1 Na1 Na2 67.18(3) 3_656 3_656
S3 Na1 Na2 60.18(3) 3_657 3_656
S3 Na1 Na2 141.24(4) . 3_656
O5 Na1 Na1 69.31(4) . 3_657
O2 Na1 Na1 143.88(6) 3_656 3_657
O7 Na1 Na1 64.97(4) 3_657 3_657
O6 Na1 Na1 45.83(4) 3_657 3_657
O1 Na1 Na1 158.56(5) 3_656 3_657
O2W Na1 Na1 96.58(6) . 3_657
S1 Na1 Na1 170.94(5) 3_656 3_657
S3 Na1 Na1 50.41(2) 3_657 3_657
S3 Na1 Na1 46.89(2) . 3_657
Na2 Na1 Na1 103.88(4) 3_656 3_657
O3W Na2 O7 96.59(7) . 1_554
O3W Na2 O7 96.59(7) . 4_564
O7 Na2 O7 106.53(8) 1_554 4_564
O3W Na2 O2 176.72(11) . .
O7 Na2 O2 81.48(6) 1_554 .
O7 Na2 O2 81.48(6) 4_564 .
O3W Na2 O3 97.42(9) . 4_565
O7 Na2 O3 151.51(6) 1_554 4_565
O7 Na2 O3 96.35(5) 4_564 4_565
O2 Na2 O3 85.45(6) . 4_565
O3W Na2 O3 97.42(9) . .
O7 Na2 O3 96.35(5) 1_554 .
O7 Na2 O3 151.51(6) 4_564 .
O2 Na2 O3 85.45(6) . .
O3 Na2 O3 57.28(7) 4_565 .
O3W Na2 S2 106.58(10) . .
O7 Na2 S2 122.00(4) 1_554 .
O7 Na2 S2 122.00(4) 4_564 .
O2 Na2 S2 76.71(6) . .
O3 Na2 S2 29.67(3) 4_565 .
O3 Na2 S2 29.67(3) . .
O3W Na2 Na1 137.56(5) . 3_656
O7 Na2 Na1 41.65(4) 1_554 3_656
O7 Na2 Na1 102.27(6) 4_564 3_656
O2 Na2 Na1 41.01(3) . 3_656
O3 Na2 Na1 117.50(5) 4_565 3_656
O3 Na2 Na1 83.56(4) . 3_656
S2 Na2 Na1 95.03(3) . 3_656
O3W Na2 Na1 137.56(5) . 2_656
O7 Na2 Na1 102.27(6) 1_554 2_656
O7 Na2 Na1 41.65(4) 4_564 2_656
O2 Na2 Na1 41.01(3) . 2_656
O3 Na2 Na1 83.56(4) 4_565 2_656
O3 Na2 Na1 117.50(5) . 2_656
S2 Na2 Na1 95.03(3) . 2_656
Na1 Na2 Na1 73.56(5) 3_656 2_656
O2 S1 O1 105.36(7) . .
O2 S1 O1 105.36(7) . 4_565
O1 S1 O1 107.01(12) . 4_565
O2 S1 Cu1 114.67(9) . .
O1 S1 Cu1 111.93(6) . .
O1 S1 Cu1 111.93(6) 4_565 .
O2 S1 Na1 50.52(4) . 2_656
O1 S1 Na1 125.82(7) . 2_656
O1 S1 Na1 55.80(6) 4_565 2_656
Cu1 S1 Na1 122.20(3) . 2_656
O2 S1 Na1 50.52(4) . 3_656
O1 S1 Na1 55.80(6) . 3_656
O1 S1 Na1 125.82(7) 4_565 3_656
Cu1 S1 Na1 122.20(3) . 3_656
Na1 S1 Na1 91.04(5) 2_656 3_656
O3 S2 O3 106.90(11) 4_565 .
O3 S2 O4 103.14(7) 4_565 .
O3 S2 O4 103.14(7) . .
O3 S2 Cu1 111.95(6) 4_565 .
O3 S2 Cu1 111.95(6) . .
O4 S2 Cu1 118.67(8) . .
O3 S2 Na2 56.07(6) 4_565 .
O3 S2 Na2 56.07(6) . .
O4 S2 Na2 132.84(8) . .
Cu1 S2 Na2 108.49(4) . .
O7 S3 O5 106.92(8) . .
O7 S3 O6 104.95(8) . .
O5 S3 O6 105.92(8) . .
O7 S3 Cu1 114.51(6) . .
O5 S3 Cu1 112.54(6) . .
O6 S3 Cu1 111.35(6) . .
O7 S3 Na1 51.96(6) . 3_657
O5 S3 Na1 117.75(6) . 3_657
O6 S3 Na1 52.99(6) . 3_657
Cu1 S3 Na1 129.68(3) . 3_657
O7 S3 Na1 102.24(6) . .
O5 S3 Na1 40.74(6) . .
O6 S3 Na1 68.12(6) . .
Cu1 S3 Na1 141.21(3) . .
Na1 S3 Na1 82.69(3) 3_657 .
S1 O1 Mn1 127.54(8) . .
S1 O1 Na1 94.73(7) . 3_656
Mn1 O1 Na1 134.94(7) . 3_656
S1 O2 Na1 101.01(6) . 2_656
S1 O2 Na1 101.01(6) . 3_656
Na1 O2 Na1 130.30(10) 2_656 3_656
S1 O2 Na2 138.46(12) . .
Na1 O2 Na2 96.05(6) 2_656 .
Na1 O2 Na2 96.05(6) 3_656 .
S2 O3 Mn1 96.87(7) . 1_655
S2 O3 Na2 94.26(7) . .
Mn1 O3 Na2 137.49(7) 1_655 .
S2 O4 Mn1 97.24(6) . 4_665
S2 O4 Mn1 97.24(6) . 1_655
Mn1 O4 Mn1 121.04(9) 4_665 1_655
S3 O5 Na1 114.38(8) . .
S3 O6 Mn1 128.55(8) . .
S3 O6 Na1 97.84(7) . 3_657
Mn1 O6 Na1 133.19(7) . 3_657
S3 O7 Na2 125.27(8) . 1_556
S3 O7 Na1 99.51(8) . 3_657
Na2 O7 Na1 99.44(6) 1_556 3_657
Mn1 O1W H1WA 117(2) . .
Mn1 O1W H1WB 125(2) . .
H1WA O1W H1WB 115(3) . .
Mn1 O2W Na1 103.36(6) . .
Mn1 O2W H2WA 119.6(19) . .
Na1 O2W H2WA 98.4(19) . .
Mn1 O2W H2WB 118(2) . .
Na1 O2W H2WB 119(2) . .
H2WA O2W H2WB 97(3) . .
Na2 O3W H3WA 113.2 . .
Na2 O3W H3WB 105.0 . .
H3WA O3W H3WB 113.5 . .

loop_
_geom_bond_atom_site_label_1
_geom_bond_atom_site_label_2
_geom_bond_distance
_geom_bond_site_symmetry_2
Mn1 O6 2.1210(15) .
Mn1 O1 2.1342(14) .
Mn1 O1W 2.1602(16) .
Mn1 O2W 2.1819(16) .
Mn1 O4 2.2981(11) 1_455
Mn1 O3 2.3227(14) 1_455
Cu1 S3 2.2657(6) 4_565
Cu1 S3 2.2657(6) .
Cu1 S2 2.2778(8) .
Cu1 S1 2.2843(8) .
Na1 O5 2.3416(17) .
Na1 O2 2.4216(13) 3_656
Na1 O7 2.4725(18) 3_657
Na1 O6 2.4957(19) 3_657
Na1 O1 2.5560(18) 3_656
Na1 O2W 2.649(2) .
Na1 S1 3.0797(12) 3_656
Na1 S3 3.0961(12) 3_657
Na1 S3 3.2681(13) .
Na1 Na2 3.6699(16) 3_656
Na1 Na1 4.206(2) 3_657
Na2 O3W 2.333(4) .
Na2 O7 2.3366(16) 1_554
Na2 O7 2.3366(16) 4_564
Na2 O2 2.514(2) .
Na2 O3 2.5404(18) 4_565
Na2 O3 2.5404(18) .
Na2 S2 3.0533(16) .
Na2 Na1 3.6699(16) 3_656
Na2 Na1 3.6699(16) 2_656
S1 O2 1.4956(19) .
S1 O1 1.5201(14) .
S1 O1 1.5201(14) 4_565
S1 Na1 3.0797(12) 2_656
S1 Na1 3.0797(12) 3_656
S2 O3 1.5156(14) 4_565
S2 O3 1.5156(13) .
S2 O4 1.537(2) .
S3 O7 1.4994(14) .
S3 O5 1.5097(14) .
S3 O6 1.5232(15) .
S3 Na1 3.0961(12) 3_657
O1 Na1 2.5560(18) 3_656
O2 Na1 2.4216(13) 2_656
O2 Na1 2.4216(13) 3_656
O3 Mn1 2.3227(14) 1_655
O4 Mn1 2.2981(11) 4_665
O4 Mn1 2.2981(11) 1_655
O6 Na1 2.4957(19) 3_657
O7 Na2 2.3366(16) 1_556
O7 Na1 2.4725(18) 3_657
O1W H1WA 0.80(3) .
O1W H1WB 0.81(3) .
O2W H2WA 0.80(3) .
O2W H2WB 0.76(3) .
O3W H3WA 0.8500 .
O3W H3WB 0.8499 .

loop_
_geom_hbond_atom_site_label_D
_geom_hbond_atom_site_label_H
_geom_hbond_atom_site_label_A
_geom_hbond_distance_DH
_geom_hbond_distance_HA
_geom_hbond_distance_DA
_geom_hbond_angle_DHA
_geom_hbond_site_symmetry_A
O1W H1WA O7 0.80(3) 1.95(3) 2.731(2) 167(3) 3_657
O1W H1WB O5 0.81(3) 1.99(3) 2.797(2) 174(3) 1_455
O2W H2WA O3 0.80(3) 1.98(3) 2.767(2) 170(3) 3_656
O2W H2WB O5 0.76(3) 1.96(3) 2.715(2) 171(3) 3_656
O3W H3WA O4 0.85 2.07 2.908(4) 169.2 1_554
